data_4511749
loop_
_publ_author_name
'Mihalcea, Ionut'
'Zill, Nicolas'
'Mereacre, Valeriu'
'Anson, Christopher E.'
'Powell, Annie K.'

_publ_section_title
;
 Spontaneous Resolution in Homochiral Helical [Ln(nic)2(Hnic)(NO3)]
 Coordination Polymers Constructed from a Rigid Non-chiral Organic Ligand
;
_journal_issue 9
_journal_name_full 'Crystal Growth &amp; Design'
_journal_page_first 4729
_journal_paper_doi 10.1021/cg500827u
_journal_volume 14
_journal_year 2014
_chemical_formula_sum 'C18 H13 Gd N4 O9'
_chemical_formula_weight 586.57
_chemical_name_systematic
;
 ?
;
_space_group_crystal_system hexagonal
_space_group_IT_number 169
_space_group_name_Hall 'P 61'
_space_group_name_H-M_alt 'P 61'
_symmetry_space_group_name_Hall 'P 61'
_symmetry_space_group_name_H-M 'P 61'
_atom_sites_solution_hydrogens mixed
_atom_sites_solution_primary 'dual-space direct methods'
_atom_sites_solution_secondary difmap
_audit_creation_method SHELXL-2013
_cell_angle_alpha 90
_cell_angle_beta 90
_cell_angle_gamma 120
_cell_formula_units_Z 6
_cell_length_a 11.1905(3)
_cell_length_b 11.1905(3)
_cell_length_c 26.6938(15)
_cell_measurement_reflns_used 7239
_cell_measurement_temperature 100(2)
_cell_measurement_theta_max 28.11
_cell_measurement_theta_min 2.23
_cell_volume 2894.9(2)
_computing_cell_refinement 'SMART-NT 5.6 (Bruker AXS Inc., 2005)'
_computing_data_collection 'SMART-NT 5.6 (Bruker AXS Inc., 2005)'
_computing_data_reduction 'SAINT+ 6.45 (Bruker AXS Inc., 2003)'
_computing_molecular_graphics 'Diamond 2.1 (Crystal Impact, 1998)'
_computing_publication_material 'SHELXL 2013-4 (Sheldrick, 2013)'
_computing_structure_refinement 'SHELXL 2013-4 (Sheldrick, 2013)'
_computing_structure_solution 'SHELXT (Sheldrick, 2014)'
_diffrn_ambient_temperature 100(2)
_diffrn_detector_area_resol_mean 8.333
_diffrn_measured_fraction_theta_full 1.000
_diffrn_measured_fraction_theta_max 0.999
_diffrn_measurement_device_type 'Bruker SMART Apex'
_diffrn_measurement_method 'CCD area detector, \w-scans'
_diffrn_radiation_monochromator graphite
_diffrn_radiation_type MoK\a
_diffrn_radiation_wavelength 0.71073
_diffrn_reflns_av_R_equivalents 0.0318
_diffrn_reflns_av_unetI/netI 0.0193
_diffrn_reflns_Laue_measured_fraction_full 1.000
_diffrn_reflns_Laue_measured_fraction_max 0.999
_diffrn_reflns_limit_h_max 14
_diffrn_reflns_limit_h_min -14
_diffrn_reflns_limit_k_max 14
_diffrn_reflns_limit_k_min -14
_diffrn_reflns_limit_l_max 33
_diffrn_reflns_limit_l_min -34
_diffrn_reflns_number 31992
_diffrn_reflns_point_group_measured_fraction_full 1.000
_diffrn_reflns_point_group_measured_fraction_max 0.998
_diffrn_reflns_theta_full 26.000
_diffrn_reflns_theta_max 27.482
_diffrn_reflns_theta_min 1.526
_diffrn_source 'rotating anode'
_exptl_absorpt_coefficient_mu 3.500
_exptl_absorpt_correction_T_max 0.842
_exptl_absorpt_correction_T_min 0.545
_exptl_absorpt_correction_type multi-scan
_exptl_absorpt_process_details 'SADABS 2.10 (Bruker AXS Inc., 2005)'
_exptl_crystal_colour orange
_exptl_crystal_density_diffrn 2.019
_exptl_crystal_description needle
_exptl_crystal_F_000 1710
_exptl_crystal_size_max 0.280
_exptl_crystal_size_mid 0.050
_exptl_crystal_size_min 0.040
_refine_diff_density_max 0.583
_refine_diff_density_min -0.380
_refine_diff_density_rms 0.072
_refine_ls_abs_structure_details
;
 Flack x determined using 2097 quotients [(I+)-(I-)]/[(I+)+(I-)]
 (Parsons and Flack (2004), Acta Cryst. A60, s61).
;
_refine_ls_abs_structure_Flack -0.023(5)
_refine_ls_extinction_method none
_refine_ls_goodness_of_fit_ref 1.042
_refine_ls_hydrogen_treatment mixed
_refine_ls_matrix_type full
_refine_ls_number_parameters 293
_refine_ls_number_reflns 4368
_refine_ls_number_restraints 1
_refine_ls_restrained_S_all 1.042
_refine_ls_R_factor_all 0.0166
_refine_ls_R_factor_gt 0.0166
_refine_ls_shift/su_max 0.000
_refine_ls_shift/su_mean 0.000
_refine_ls_structure_factor_coef Fsqd
_refine_ls_weighting_details 'w=1/[\s^2^(Fo^2^)+(0.0249P)^2^+1.0282P] where P=(Fo^2^+2Fc^2^)/3'
_refine_ls_weighting_scheme calc
_refine_ls_wR_factor_gt 0.0393
_refine_ls_wR_factor_ref 0.0393
_reflns_Friedel_coverage 0.955
_reflns_Friedel_fraction_full 1.000
_reflns_Friedel_fraction_max 0.997
_reflns_number_gt 4358
_reflns_number_total 4368
_reflns_threshold_expression 'I > 2\s(I)'
_cod_data_source_file cg500827u_si_001.cif
_cod_data_source_block gd215
_cod_depositor_comments 'Adding full bibliography for 4511749--4511751.cif.'
_cod_database_code 4511749
_shelx_space_group_comment
;
The symmetry employed for this shelxl refinement is uniquely defined
by the following loop, which should always be used as a source of
symmetry information in preference to the above space-group names.
They are only intended as comments.
;
_shelx_estimated_absorpt_t_min 0.441
_shelx_estimated_absorpt_t_max 0.873
_shelxl_version_number 2013-4

loop_
_space_group_symop_operation_xyz
'x, y, z'
'-y, x-y, z+1/3'
'-x+y, -x, z+2/3'
'-x, -y, z+1/2'
'y, -x+y, z+5/6'
'x-y, x, z+1/6'

loop_
_atom_site_label
_atom_site_type_symbol
_atom_site_fract_x
_atom_site_fract_y
_atom_site_fract_z
_atom_site_U_iso_or_equiv
_atom_site_adp_type
_atom_site_occupancy
_atom_site_site_symmetry_order
_atom_site_calc_flag
_atom_site_refinement_flags_posn
_atom_site_refinement_flags_adp
Gd1 Gd 0.14333(2) 0.17133(2) 0.84550(2) 0.01030(5) Uani 1 1 d . .
O1 O -0.0731(3) 0.0182(4) 0.80386(12) 0.0177(7) Uani 1 1 d . .
O2 O -0.0200(4) -0.0359(4) 0.73002(11) 0.0188(7) Uani 1 1 d . .
C1 C -0.1036(5) -0.0342(4) 0.76129(17) 0.0132(8) Uani 1 1 d . .
C2 C -0.2534(5) -0.1052(5) 0.74548(17) 0.0141(9) Uani 1 1 d . .
C3 C -0.3599(5) -0.1430(5) 0.77920(17) 0.0197(10) Uani 1 1 d . .
H3A H -0.3408 -0.1245 0.8139 0.024 Uiso 1 1 calc R U
C4 C -0.4943(5) -0.2079(6) 0.76215(19) 0.0230(11) Uani 1 1 d . .
H4A H -0.5687 -0.2356 0.7850 0.028 Uiso 1 1 calc R U
C5 C -0.5191(5) -0.2321(6) 0.71138(19) 0.0213(10) Uani 1 1 d . .
H5A H -0.6117 -0.2762 0.6998 0.026 Uiso 1 1 calc R U
N1 N -0.4170(4) -0.1954(4) 0.67791(17) 0.0182(8) Uani 1 1 d . .
C6 C -0.2865(5) -0.1338(5) 0.69490(16) 0.0166(9) Uani 1 1 d . .
H6A H -0.2138 -0.1087 0.6715 0.020 Uiso 1 1 calc R U
O3 O 0.2153(3) 0.0323(3) 0.80937(12) 0.0147(7) Uani 1 1 d . .
O4 O 0.1856(4) -0.1099(3) 0.74625(12) 0.0169(7) Uani 1 1 d . .
C7 C 0.1949(5) -0.0796(5) 0.79151(16) 0.0122(8) Uani 1 1 d . .
C8 C 0.1795(5) -0.1896(5) 0.82804(17) 0.0144(9) Uani 1 1 d . .
C9 C 0.1399(5) -0.3226(5) 0.81122(17) 0.0171(9) Uani 1 1 d . .
H9A H 0.1248 -0.3436 0.7765 0.021 Uiso 1 1 calc R U
C10 C 0.1225(5) -0.4244(5) 0.8452(2) 0.0199(9) Uani 1 1 d . .
H10A H 0.0970 -0.5146 0.8339 0.024 Uiso 1 1 calc R U
C11 C 0.1429(5) -0.3925(5) 0.89537(19) 0.0194(10) Uani 1 1 d . .
H11A H 0.1291 -0.4615 0.9191 0.023 Uiso 1 1 calc R U
N2 N 0.1826(4) -0.2628(5) 0.91094(14) 0.0171(8) Uani 1 1 d . .
H2 H 0.195(6) -0.248(6) 0.942(2) 0.021 Uiso 1 1 d . U
C12 C 0.2030(5) -0.1619(5) 0.87886(17) 0.0150(9) Uani 1 1 d . .
H12A H 0.2335 -0.0713 0.8910 0.018 Uiso 1 1 calc R U
O5 O 0.1318(4) 0.2905(4) 0.77325(12) 0.0188(7) Uani 1 1 d . .
O6 O 0.2405(4) 0.2415(4) 0.71355(12) 0.0167(7) Uani 1 1 d . .
C13 C 0.1798(5) 0.3026(5) 0.72981(16) 0.0137(9) Uani 1 1 d . .
C14 C 0.1635(5) 0.3985(5) 0.69489(17) 0.0153(10) Uani 1 1 d . .
C15 C 0.2175(5) 0.4254(5) 0.64669(18) 0.0185(10) Uani 1 1 d . .
H15A H 0.2646 0.3809 0.6340 0.022 Uiso 1 1 calc R U
C16 C 0.2011(6) 0.5185(5) 0.61776(18) 0.0219(11) Uani 1 1 d . .
H16A H 0.2377 0.5398 0.5848 0.026 Uiso 1 1 calc R U
C17 C 0.1311(6) 0.5805(6) 0.63705(19) 0.0241(11) Uani 1 1 d . .
H17A H 0.1247 0.6474 0.6171 0.029 Uiso 1 1 calc R U
N3 N 0.0712(5) 0.5512(5) 0.68283(19) 0.0274(10) Uani 1 1 d . .
C18 C 0.0892(6) 0.4613(5) 0.71011(18) 0.0206(10) Uani 1 1 d . .
H18A H 0.0481 0.4385 0.7424 0.025 Uiso 1 1 calc R U
N4 N 0.3921(4) 0.4426(4) 0.83904(14) 0.0168(8) Uani 1 1 d . .
O7 O 0.3879(4) 0.3363(3) 0.81984(12) 0.0164(7) Uani 1 1 d . .
O8 O 0.2859(4) 0.4217(4) 0.86399(12) 0.0175(7) Uani 1 1 d . .
O9 O 0.4916(4) 0.5579(4) 0.83402(15) 0.0294(9) Uani 1 1 d . .

loop_
_atom_site_aniso_label
_atom_site_aniso_U_11
_atom_site_aniso_U_22
_atom_site_aniso_U_33
_atom_site_aniso_U_23
_atom_site_aniso_U_13
_atom_site_aniso_U_12
Gd1 0.01057(10) 0.01082(10) 0.00978(8) -0.00013(8) 0.00013(8) 0.00554(9)
O1 0.0130(17) 0.0223(18) 0.0161(15) -0.0021(13) -0.0006(12) 0.0074(15)
O2 0.0151(17) 0.0261(19) 0.0161(14) 0.0008(13) 0.0021(13) 0.0111(16)
C1 0.013(2) 0.013(2) 0.0153(18) 0.0031(17) 0.0016(16) 0.0070(19)
C2 0.014(2) 0.011(2) 0.0163(19) 0.0000(16) -0.0005(17) 0.0057(18)
C3 0.020(2) 0.024(3) 0.0135(19) -0.0013(19) 0.0008(18) 0.010(2)
C4 0.017(2) 0.028(3) 0.019(2) -0.001(2) 0.004(2) 0.008(2)
C5 0.014(2) 0.025(3) 0.023(2) -0.003(2) -0.0026(18) 0.007(2)
N1 0.0161(19) 0.020(2) 0.0161(16) -0.0030(18) 0.0002(17) 0.0071(15)
C6 0.018(2) 0.018(2) 0.015(2) -0.0002(17) 0.0014(17) 0.011(2)
O3 0.0159(17) 0.0148(16) 0.0142(14) 0.0008(12) 0.0008(12) 0.0082(14)
O4 0.0235(19) 0.0183(17) 0.0119(15) -0.0007(12) 0.0004(13) 0.0127(15)
C7 0.010(2) 0.012(2) 0.0130(18) 0.0008(16) 0.0014(16) 0.0044(18)
C8 0.012(2) 0.018(2) 0.015(2) 0.0024(17) 0.0023(16) 0.0095(19)
C9 0.017(2) 0.017(2) 0.017(2) -0.0009(18) -0.0036(18) 0.009(2)
C10 0.020(2) 0.015(2) 0.023(2) 0.002(2) -0.001(2) 0.0075(18)
C11 0.021(2) 0.020(2) 0.021(2) 0.0058(19) 0.0031(19) 0.013(2)
N2 0.020(2) 0.025(2) 0.0100(17) 0.0026(16) -0.0002(15) 0.0144(19)
C12 0.014(2) 0.016(2) 0.018(2) -0.0008(18) -0.0006(17) 0.010(2)
O5 0.0222(19) 0.0227(18) 0.0141(15) 0.0017(13) -0.0013(13) 0.0131(16)
O6 0.0189(18) 0.0158(17) 0.0173(15) -0.0007(13) -0.0020(13) 0.0101(15)
C13 0.017(2) 0.009(2) 0.0128(19) -0.0020(16) -0.0029(17) 0.0046(18)
C14 0.018(2) 0.012(2) 0.014(2) 0.0000(16) -0.0032(17) 0.0058(19)
C15 0.019(2) 0.020(2) 0.018(2) 0.0009(18) 0.0019(18) 0.010(2)
C16 0.025(3) 0.025(3) 0.013(2) 0.0015(18) -0.0023(19) 0.010(2)
C17 0.033(3) 0.022(3) 0.023(2) 0.006(2) -0.002(2) 0.017(2)
N3 0.036(3) 0.027(2) 0.027(2) 0.004(2) 0.002(2) 0.023(2)
C18 0.026(3) 0.019(3) 0.017(2) 0.0023(18) 0.0023(19) 0.012(2)
N4 0.0164(19) 0.0168(19) 0.0140(18) 0.0012(15) -0.0016(15) 0.0060(16)
O7 0.0161(17) 0.0170(17) 0.0158(15) 0.0000(13) 0.0015(12) 0.0080(15)
O8 0.0168(17) 0.0171(17) 0.0195(15) -0.0024(13) -0.0009(13) 0.0091(14)
O9 0.023(2) 0.0165(18) 0.038(2) 0.0005(15) 0.0040(16) 0.0022(16)

loop_
_atom_type_symbol
_atom_type_description
_atom_type_scat_dispersion_real
_atom_type_scat_dispersion_imag
_atom_type_scat_source
C C 0.0033 0.0016 'International Tables Vol C Tables 4.2.6.8 and 6.1.1.4'
H H 0.0000 0.0000 'International Tables Vol C Tables 4.2.6.8 and 6.1.1.4'
N N 0.0061 0.0033 'International Tables Vol C Tables 4.2.6.8 and 6.1.1.4'
O O 0.0106 0.0060 'International Tables Vol C Tables 4.2.6.8 and 6.1.1.4'
Gd Gd -0.1653 3.9035 'International Tables Vol C Tables 4.2.6.8 and 6.1.1.4'

loop_
_geom_angle_atom_site_label_1
_geom_angle_atom_site_label_2
_geom_angle_atom_site_label_3
_geom_angle
_geom_angle_site_symmetry_1
_geom_angle_site_symmetry_3
O3 Gd1 O6 160.04(13) . 6
O3 Gd1 O2 83.37(12) . 6
O6 Gd1 O2 82.13(13) 6 6
O3 Gd1 O5 100.08(12) . .
O6 Gd1 O5 83.95(12) 6 .
O2 Gd1 O5 143.96(13) 6 .
O3 Gd1 O1 83.87(12) . .
O6 Gd1 O1 78.58(12) 6 .
O2 Gd1 O1 71.54(11) 6 .
O5 Gd1 O1 73.18(12) . .
O3 Gd1 O4 83.31(11) . 6
O6 Gd1 O4 105.43(11) 6 6
O2 Gd1 O4 73.30(12) 6 6
O5 Gd1 O4 142.67(12) . 6
O1 Gd1 O4 143.67(12) . 6
O3 Gd1 O8 127.13(12) . .
O6 Gd1 O8 72.80(12) 6 .
O2 Gd1 O8 132.28(11) 6 .
O5 Gd1 O8 73.36(12) . .
O1 Gd1 O8 137.67(12) . .
O4 Gd1 O8 75.21(12) 6 .
O3 Gd1 O7 76.14(12) . .
O6 Gd1 O7 123.47(13) 6 .
O2 Gd1 O7 140.90(12) 6 .
O5 Gd1 O7 73.28(12) . .
O1 Gd1 O7 136.87(10) . .
O4 Gd1 O7 71.54(11) 6 .
O8 Gd1 O7 51.40(11) . .
C1 O1 Gd1 133.8(3) . .
C1 O2 Gd1 163.4(3) . 5_554
O1 C1 O2 125.5(4) . .
O1 C1 C2 118.2(4) . .
O2 C1 C2 116.3(4) . .
C3 C2 C6 118.2(5) . .
C3 C2 C1 122.6(4) . .
C6 C2 C1 119.2(4) . .
C2 C3 C4 119.5(4) . .
C2 C3 H3A 120.2 . .
C4 C3 H3A 120.2 . .
C3 C4 C5 119.1(5) . .
C3 C4 H4A 120.5 . .
C5 C4 H4A 120.5 . .
N1 C5 C4 122.4(5) . .
N1 C5 H5A 118.8 . .
C4 C5 H5A 118.8 . .
C5 N1 C6 118.2(4) . .
N1 C6 C2 122.7(4) . .
N1 C6 H6A 118.7 . .
C2 C6 H6A 118.7 . .
C7 O3 Gd1 153.0(3) . .
C7 O4 Gd1 124.7(3) . 5_554
O4 C7 O3 126.2(4) . .
O4 C7 C8 116.4(4) . .
O3 C7 C8 117.4(4) . .
C12 C8 C9 118.5(4) . .
C12 C8 C7 121.1(4) . .
C9 C8 C7 120.4(4) . .
C10 C9 C8 120.2(4) . .
C10 C9 H9A 119.9 . .
C8 C9 H9A 119.9 . .
C11 C10 C9 119.0(5) . .
C11 C10 H10A 120.5 . .
C9 C10 H10A 120.5 . .
N2 C11 C10 120.0(4) . .
N2 C11 H11A 120.0 . .
C10 C11 H11A 120.0 . .
C12 N2 C11 122.2(4) . .
C12 N2 H2 121(4) . .
C11 N2 H2 116(4) . .
N2 C12 C8 120.1(5) . .
N2 C12 H12A 119.9 . .
C8 C12 H12A 119.9 . .
C13 O5 Gd1 131.9(3) . .
C13 O6 Gd1 135.2(3) . 5_554
O5 C13 O6 125.3(4) . .
O5 C13 C14 116.9(4) . .
O6 C13 C14 117.8(4) . .
C15 C14 C18 117.8(4) . .
C15 C14 C13 122.4(4) . .
C18 C14 C13 119.8(4) . .
C16 C15 C14 118.3(5) . .
C16 C15 H15A 120.9 . .
C14 C15 H15A 120.9 . .
C17 C16 C15 119.6(5) . .
C17 C16 H16A 120.2 . .
C15 C16 H16A 120.2 . .
N3 C17 C16 123.5(5) . .
N3 C17 H17A 118.2 . .
C16 C17 H17A 118.2 . .
C18 N3 C17 115.6(4) . .
N3 C18 C14 125.1(5) . .
N3 C18 H18A 117.5 . .
C14 C18 H18A 117.5 . .
O9 N4 O7 122.1(4) . .
O9 N4 O8 121.6(4) . .
O7 N4 O8 116.3(4) . .
O9 N4 Gd1 175.8(3) . .
O7 N4 Gd1 58.9(2) . .
O8 N4 Gd1 57.6(2) . .
N4 O7 Gd1 95.4(3) . .
N4 O8 Gd1 96.7(3) . .

loop_
_geom_bond_atom_site_label_1
_geom_bond_atom_site_label_2
_geom_bond_distance
_geom_bond_site_symmetry_2
Gd1 O3 2.292(3) .
Gd1 O6 2.306(3) 6
Gd1 O2 2.331(3) 6
Gd1 O5 2.385(3) .
Gd1 O1 2.427(3) .
Gd1 O4 2.427(3) 6
Gd1 O8 2.484(4) .
Gd1 O7 2.513(3) .
O1 C1 1.245(6) .
O2 C1 1.261(6) .
O2 Gd1 2.331(3) 5_554
C1 C2 1.513(6) .
C2 C3 1.380(7) .
C2 C6 1.394(6) .
C3 C4 1.380(7) .
C3 H3A 0.9500 .
C4 C5 1.383(7) .
C4 H4A 0.9500 .
C5 N1 1.343(6) .
C5 H5A 0.9500 .
N1 C6 1.345(6) .
C6 H6A 0.9500 .
O3 C7 1.250(6) .
O4 C7 1.245(5) .
O4 Gd1 2.427(3) 5_554
C7 C8 1.511(6) .
C8 C12 1.387(7) .
C8 C9 1.397(7) .
C9 C10 1.391(7) .
C9 H9A 0.9500 .
C10 C11 1.375(7) .
C10 H10A 0.9500 .
C11 N2 1.353(7) .
C11 H11A 0.9500 .
N2 C12 1.343(6) .
N2 H2 0.85(6) .
C12 H12A 0.9500 .
O5 C13 1.256(5) .
O6 C13 1.258(6) .
O6 Gd1 2.306(3) 5_554
C13 C14 1.499(6) .
C14 C15 1.389(7) .
C14 C18 1.391(7) .
C15 C16 1.382(7) .
C15 H15A 0.9500 .
C16 C17 1.379(8) .
C16 H16A 0.9500 .
C17 N3 1.353(7) .
C17 H17A 0.9500 .
N3 C18 1.336(7) .
C18 H18A 0.9500 .
N4 O9 1.219(6) .
N4 O7 1.274(5) .
N4 O8 1.277(5) .

loop_
_geom_hbond_atom_site_label_D
_geom_hbond_atom_site_label_H
_geom_hbond_atom_site_label_A
_geom_hbond_distance_DH
_geom_hbond_distance_HA
_geom_hbond_distance_DA
_geom_hbond_angle_DHA
_geom_hbond_site_symmetry_A
N2 H2 N1 0.85(6) 1.86(6) 2.709(6) 171(6) 2
